data_4325120
loop_
_publ_author_name
'Richard A. Lewis'
'Guang Wu'
'Trevor W. Hayton'

_publ_section_title
;
 Stabilizing High-Valent Metal Ions with a Ketimide Ligand Set: Synthesis
 of Mn(N=CtBu2)4
;
_journal_name_full 'Inorganic Chemistry'
_journal_page_first 4660
_journal_page_last 4668
_journal_paper_doi 10.1021/ic200490v
_journal_volume 50
_journal_year 2011
_chemical_formula_sum 'C36 H72 Li Mn N4'
_chemical_formula_weight 622.86
_chemical_name_systematic
; 
 Lithium Manganese(III) tetrakis(bistert-butyl ketimide)
;
_space_group_IT_number 52
_symmetry_cell_setting orthorhombic
_symmetry_space_group_name_Hall '-P 2a 2bc'
_symmetry_space_group_name_H-M 'P n n a'
_atom_sites_solution_hydrogens geom
_atom_sites_solution_primary direct
_atom_sites_solution_secondary difmap
_audit_creation_method SHELXL-97
_cell_angle_alpha 90.00
_cell_angle_beta 90.00
_cell_angle_gamma 90.00
_cell_formula_units_Z 4
_cell_length_a 16.7762(12)
_cell_length_b 15.2054(10)
_cell_length_c 15.8446(11)
_cell_measurement_temperature 150(2)
_cell_volume 4041.8(5)
_computing_structure_refinement 'SHELXL-97 (Sheldrick, 1997)'
_computing_structure_solution 'SHELXS-97 (Sheldrick, 1990)'
_diffrn_ambient_temperature 150(2)
_diffrn_measured_fraction_theta_full 0.998
_diffrn_measured_fraction_theta_max 0.998
_diffrn_measurement_device_type 'ccd area detector'
_diffrn_measurement_method omega
_diffrn_radiation_monochromator graphite
_diffrn_radiation_source 'fine-focus sealed tube'
_diffrn_radiation_type MoK\a
_diffrn_radiation_wavelength 0.71073
_diffrn_reflns_av_R_equivalents 0.0976
_diffrn_reflns_av_sigmaI/netI 0.0457
_diffrn_reflns_limit_h_max 18
_diffrn_reflns_limit_h_min -18
_diffrn_reflns_limit_k_max 16
_diffrn_reflns_limit_k_min -15
_diffrn_reflns_limit_l_max 17
_diffrn_reflns_limit_l_min -17
_diffrn_reflns_number 25658
_diffrn_reflns_theta_full 23.31
_diffrn_reflns_theta_max 23.31
_diffrn_reflns_theta_min 1.77
_exptl_absorpt_coefficient_mu 0.352
_exptl_absorpt_correction_T_max 0.287
_exptl_absorpt_correction_T_min 0.202
_exptl_absorpt_correction_type empirical
_exptl_absorpt_process_details 'Psi Scan'
_exptl_crystal_colour black
_exptl_crystal_density_diffrn 1.024
_exptl_crystal_description block
_exptl_crystal_F_000 1376
_exptl_crystal_size_max 0.3
_exptl_crystal_size_mid 0.3
_exptl_crystal_size_min 0.1
_refine_diff_density_max 0.431
_refine_diff_density_min -0.742
_refine_diff_density_rms 0.054
_refine_ls_extinction_coef 0.0054(7)
_refine_ls_extinction_expression Fc^*^=kFc[1+0.001xFc^2^\l^3^/sin(2\q)]^-1/4^
_refine_ls_extinction_method SHELXL
_refine_ls_goodness_of_fit_ref 1.028
_refine_ls_hydrogen_treatment constr
_refine_ls_matrix_type full
_refine_ls_number_parameters 209
_refine_ls_number_reflns 2929
_refine_ls_number_restraints 0
_refine_ls_restrained_S_all 1.028
_refine_ls_R_factor_all 0.1033
_refine_ls_R_factor_gt 0.0641
_refine_ls_shift/su_max 0.000
_refine_ls_shift/su_mean 0.000
_refine_ls_structure_factor_coef Fsqd
_refine_ls_weighting_details 'calc w=1/[\s^2^(Fo^2^)+(0.0767P)^2^+6.3826P] where P=(Fo^2^+2Fc^2^)/3'
_refine_ls_weighting_scheme calc
_refine_ls_wR_factor_gt 0.1655
_refine_ls_wR_factor_ref 0.1999
_reflns_number_gt 1860
_reflns_number_total 2929
_reflns_threshold_expression >2sigma(I)
_cod_data_source_file ic200490v_si_002_2.cif
_cod_data_source_block Complex_2
_cod_database_code 4325120

loop_
_symmetry_equiv_pos_as_xyz
'x, y, z'
'-x+1/2, -y, z'
'-x+1/2, y+1/2, -z+1/2'
'x, -y+1/2, -z+1/2'
'-x, -y, -z'
'x-1/2, y, -z'
'x-1/2, -y-1/2, z-1/2'
'-x, y-1/2, z-1/2'

loop_
_atom_site_label
_atom_site_type_symbol
_atom_site_fract_x
_atom_site_fract_y
_atom_site_fract_z
_atom_site_U_iso_or_equiv
_atom_site_adp_type
_atom_site_occupancy
_atom_site_symmetry_multiplicity
_atom_site_calc_flag
_atom_site_refinement_flags
Mn1 Mn 0.57277(7) 0.7500 0.7500 0.0690(5) Uani 1 2 d S
N2 N 0.5112(2) 0.6460(2) 0.7627(2) 0.0605(10) Uani 1 1 d .
N1 N 0.6351(2) 0.7638(2) 0.8494(2) 0.0592(10) Uani 1 1 d .
C12 C 0.3538(3) 0.6233(4) 0.7750(4) 0.0959(18) Uani 1 1 d .
H12A H 0.3621 0.6504 0.7211 0.144 Uiso 1 1 calc R
H12B H 0.3675 0.6640 0.8190 0.144 Uiso 1 1 calc R
H12C H 0.2988 0.6067 0.7806 0.144 Uiso 1 1 calc R
C11 C 0.4071(3) 0.5400(3) 0.7824(3) 0.0630(12) Uani 1 1 d .
C18 C 0.5501(4) 0.4072(4) 0.7687(5) 0.134(3) Uani 1 1 d .
H18A H 0.5485 0.4060 0.7082 0.201 Uiso 1 1 calc R
H18B H 0.4999 0.3871 0.7907 0.201 Uiso 1 1 calc R
H18C H 0.5920 0.3695 0.7884 0.201 Uiso 1 1 calc R
C10 C 0.4968(2) 0.5669(3) 0.7799(2) 0.0528(11) Uani 1 1 d .
C8 C 0.5870(3) 0.7682(3) 1.0784(3) 0.0778(15) Uani 1 1 d .
H8A H 0.6320 0.7979 1.1028 0.117 Uiso 1 1 calc R
H8B H 0.5963 0.7059 1.0789 0.117 Uiso 1 1 calc R
H8C H 0.5400 0.7813 1.1105 0.117 Uiso 1 1 calc R
C6 C 0.5756(3) 0.7993(3) 0.9872(3) 0.0597(12) Uani 1 1 d .
C1 C 0.6461(2) 0.7804(3) 0.9267(3) 0.0511(10) Uani 1 1 d .
C9 C 0.5004(3) 0.7540(5) 0.9524(4) 0.124(3) Uani 1 1 d .
H9A H 0.5121 0.6935 0.9402 0.186 Uiso 1 1 calc R
H9B H 0.4837 0.7831 0.9016 0.186 Uiso 1 1 calc R
H9C H 0.4586 0.7571 0.9936 0.186 Uiso 1 1 calc R
C7 C 0.5593(4) 0.8977(3) 0.9873(4) 0.103(2) Uani 1 1 d .
H7A H 0.5115 0.9094 1.0185 0.154 Uiso 1 1 calc R
H7B H 0.5530 0.9179 0.9303 0.154 Uiso 1 1 calc R
H7C H 0.6033 0.9279 1.0131 0.154 Uiso 1 1 calc R
C2 C 0.7348(3) 0.7827(3) 0.9571(3) 0.0594(11) Uani 1 1 d .
C3 C 0.7916(3) 0.7815(5) 0.8806(4) 0.107(2) Uani 1 1 d .
H3A H 0.8458 0.7815 0.9000 0.161 Uiso 1 1 calc R
H3B H 0.7823 0.8327 0.8465 0.161 Uiso 1 1 calc R
H3C H 0.7820 0.7296 0.8476 0.161 Uiso 1 1 calc R
C17 C 0.6397(4) 0.5322(5) 0.7565(6) 0.160(4) Uani 1 1 d .
H17A H 0.6510 0.5911 0.7745 0.240 Uiso 1 1 calc R
H17B H 0.6325 0.5313 0.6964 0.240 Uiso 1 1 calc R
H17C H 0.6833 0.4944 0.7715 0.240 Uiso 1 1 calc R
C4 C 0.7547(3) 0.6996(4) 1.0071(3) 0.0890(17) Uani 1 1 d .
H4A H 0.8112 0.6966 1.0164 0.133 Uiso 1 1 calc R
H4B H 0.7377 0.6488 0.9759 0.133 Uiso 1 1 calc R
H4C H 0.7276 0.7011 1.0605 0.133 Uiso 1 1 calc R
C16 C 0.5799(6) 0.5005(7) 0.8920(4) 0.193(5) Uani 1 1 d .
H16A H 0.6338 0.5183 0.9031 0.290 Uiso 1 1 calc R
H16B H 0.5714 0.4423 0.9139 0.290 Uiso 1 1 calc R
H16C H 0.5438 0.5407 0.9188 0.290 Uiso 1 1 calc R
C13 C 0.3845(4) 0.5030(4) 0.8683(4) 0.110(2) Uani 1 1 d .
H13A H 0.3292 0.4867 0.8681 0.165 Uiso 1 1 calc R
H13B H 0.3935 0.5468 0.9109 0.165 Uiso 1 1 calc R
H13C H 0.4165 0.4522 0.8801 0.165 Uiso 1 1 calc R
C5 C 0.7554(4) 0.8651(4) 1.0060(4) 0.115(2) Uani 1 1 d .
H5A H 0.7247 0.8669 1.0571 0.172 Uiso 1 1 calc R
H5B H 0.7434 0.9158 0.9723 0.172 Uiso 1 1 calc R
H5C H 0.8112 0.8648 1.0196 0.172 Uiso 1 1 calc R
C14 C 0.3849(4) 0.4829(6) 0.7094(5) 0.156(4) Uani 1 1 d .
H14A H 0.4145 0.5006 0.6605 0.234 Uiso 1 1 calc R
H14B H 0.3289 0.4886 0.6983 0.234 Uiso 1 1 calc R
H14C H 0.3970 0.4227 0.7226 0.234 Uiso 1 1 calc R
C15 C 0.5654(3) 0.5006(3) 0.7985(3) 0.0630(12) Uani 1 1 d .
Li1A Li 0.7097(14) 0.7500 0.7500 0.079(7) Uani 0.50 2 d SP
Li1B Li 0.4375(15) 0.7500 0.7500 0.082(7) Uani 0.50 2 d SP

loop_
_atom_site_aniso_label
_atom_site_aniso_U_11
_atom_site_aniso_U_22
_atom_site_aniso_U_33
_atom_site_aniso_U_23
_atom_site_aniso_U_13
_atom_site_aniso_U_12
Mn1 0.1238(10) 0.0438(6) 0.0394(5) -0.0055(4) 0.000 0.000
N2 0.073(2) 0.062(2) 0.0462(19) -0.0047(17) 0.0053(17) -0.009(2)
N1 0.075(2) 0.048(2) 0.054(2) -0.0014(16) -0.0085(18) 0.0012(18)
C12 0.077(4) 0.096(4) 0.114(5) -0.001(3) -0.006(3) 0.003(3)
C11 0.062(3) 0.063(3) 0.064(3) -0.010(2) 0.010(2) -0.008(2)
C18 0.109(5) 0.066(4) 0.226(9) -0.019(5) -0.008(5) 0.016(4)
C10 0.057(3) 0.064(3) 0.038(2) -0.0066(19) 0.0064(19) -0.006(2)
C8 0.095(4) 0.071(4) 0.067(3) 0.006(2) 0.020(3) 0.019(3)
C6 0.064(3) 0.059(3) 0.056(3) -0.009(2) 0.000(2) 0.010(2)
C1 0.055(3) 0.041(2) 0.057(3) 0.0007(19) -0.005(2) 0.0042(19)
C9 0.055(3) 0.212(8) 0.104(4) -0.068(5) 0.017(3) -0.017(4)
C7 0.134(5) 0.077(4) 0.099(4) 0.012(3) 0.024(4) 0.049(4)
C2 0.056(3) 0.064(3) 0.058(2) 0.003(2) -0.007(2) 0.000(2)
C3 0.064(3) 0.169(6) 0.089(4) 0.018(4) 0.003(3) 0.003(4)
C17 0.071(4) 0.125(6) 0.284(11) 0.079(6) 0.047(5) 0.026(4)
C4 0.069(3) 0.092(4) 0.106(4) 0.020(3) -0.013(3) 0.020(3)
C16 0.207(9) 0.295(13) 0.078(4) 0.000(6) -0.043(5) 0.156(9)
C13 0.082(4) 0.118(5) 0.129(5) 0.033(4) 0.041(4) 0.002(4)
C5 0.080(4) 0.099(5) 0.165(6) -0.044(4) -0.012(4) -0.019(3)
C14 0.073(4) 0.205(8) 0.190(7) -0.137(7) 0.010(4) -0.029(5)
C15 0.067(3) 0.064(3) 0.058(3) 0.003(2) 0.004(2) 0.001(2)
Li1A 0.062(14) 0.101(18) 0.074(14) -0.023(13) 0.000 0.000
Li1B 0.078(16) 0.089(17) 0.080(16) -0.003(13) 0.000 0.000

loop_
_atom_type_symbol
_atom_type_description
_atom_type_scat_dispersion_real
_atom_type_scat_dispersion_imag
_atom_type_scat_source
C C 0.0033 0.0016 'International Tables Vol C Tables 4.2.6.8 and 6.1.1.4'
H H 0.0000 0.0000 'International Tables Vol C Tables 4.2.6.8 and 6.1.1.4'
Li Li -0.0003 0.0001 'International Tables Vol C Tables 4.2.6.8 and 6.1.1.4'
N N 0.0061 0.0033 'International Tables Vol C Tables 4.2.6.8 and 6.1.1.4'
Mn Mn 0.3368 0.7283 'International Tables Vol C Tables 4.2.6.8 and 6.1.1.4'

loop_
_geom_angle_atom_site_label_1
_geom_angle_atom_site_label_2
_geom_angle_atom_site_label_3
_geom_angle
_geom_angle_site_symmetry_1
_geom_angle_site_symmetry_3
N2 Mn1 N2 114.1(2) . 4_566
N2 Mn1 N1 107.64(14) . .
N2 Mn1 N1 107.17(14) 4_566 .
N2 Mn1 N1 107.17(14) . 4_566
N2 Mn1 N1 107.64(14) 4_566 4_566
N1 Mn1 N1 113.3(2) . 4_566
N2 Mn1 Li1B 57.04(12) . .
N2 Mn1 Li1B 57.04(12) 4_566 .
N1 Mn1 Li1B 123.36(11) . .
N1 Mn1 Li1B 123.36(12) 4_566 .
N2 Mn1 Li1A 122.96(12) . .
N2 Mn1 Li1A 122.96(12) 4_566 .
N1 Mn1 Li1A 56.64(11) . .
N1 Mn1 Li1A 56.64(11) 4_566 .
Li1B Mn1 Li1A 180.000(3) . .
C10 N2 Mn1 157.5(3) . .
C10 N2 Li1B 130.9(7) . .
Mn1 N2 Li1B 70.7(6) . .
C1 N1 Mn1 154.7(3) . .
C1 N1 Li1A 133.3(6) . .
Mn1 N1 Li1A 71.6(5) . .
C14 C11 C13 114.6(5) . .
C14 C11 C12 105.8(5) . .
C13 C11 C12 103.0(4) . .
C14 C11 C10 111.9(4) . .
C13 C11 C10 111.1(4) . .
C12 C11 C10 109.9(4) . .
N2 C10 C15 121.3(4) . .
N2 C10 C11 116.2(4) . .
C15 C10 C11 122.6(4) . .
C7 C6 C8 109.0(4) . .
C7 C6 C9 107.0(5) . .
C8 C6 C9 107.6(5) . .
C7 C6 C1 108.6(4) . .
C8 C6 C1 115.6(4) . .
C9 C6 C1 108.7(4) . .
N1 C1 C6 121.8(4) . .
N1 C1 C2 116.2(4) . .
C6 C1 C2 122.0(3) . .
C5 C2 C4 111.7(4) . .
C5 C2 C3 105.7(5) . .
C4 C2 C3 105.3(4) . .
C5 C2 C1 113.1(4) . .
C4 C2 C1 110.4(4) . .
C3 C2 C1 110.1(4) . .
C17 C15 C16 107.8(6) . .
C17 C15 C18 107.7(5) . .
C16 C15 C18 109.5(6) . .
C17 C15 C10 108.9(4) . .
C16 C15 C10 107.9(4) . .
C18 C15 C10 114.9(4) . .
N1 Li1A N1 103.6(11) 4_566 .
N1 Li1A Mn1 51.8(5) 4_566 .
N1 Li1A Mn1 51.8(5) . .
N1 Li1A C3 71.30(18) 4_566 4_566
N1 Li1A C3 173.1(8) . 4_566
Mn1 Li1A C3 122.9(5) . 4_566
N2 Li1B N2 104.4(12) 4_566 .
N2 Li1B Mn1 52.2(6) 4_566 .
N2 Li1B Mn1 52.2(6) . .
N2 Li1B C12 73.42(19) 4_566 4_566
N2 Li1B C12 175.8(6) . 4_566
Mn1 Li1B C12 125.5(5) . 4_566

loop_
_geom_bond_atom_site_label_1
_geom_bond_atom_site_label_2
_geom_bond_distance
_geom_bond_site_symmetry_2
Mn1 N2 1.900(4) .
Mn1 N2 1.900(4) 4_566
Mn1 N1 1.902(3) .
Mn1 N1 1.902(3) 4_566
Mn1 Li1B 2.27(3) .
Mn1 Li1A 2.30(2) .
N2 C10 1.257(5) .
N2 Li1B 2.017(16) .
N1 C1 1.263(5) .
N1 Li1A 2.022(15) .
C12 C11 1.555(7) .
C11 C14 1.493(7) .
C11 C13 1.520(7) .
C11 C10 1.560(6) .
C18 C15 1.518(7) .
C10 C15 1.558(6) .
C8 C6 1.531(6) .
C6 C7 1.522(6) .
C6 C9 1.540(7) .
C6 C1 1.549(6) .
C1 C2 1.566(6) .
C2 C5 1.513(7) .
C2 C4 1.528(6) .
C2 C3 1.542(7) .
C17 C15 1.492(7) .
C16 C15 1.501(7) .
Li1A N1 2.022(15) 4_566
Li1A C3 2.530(14) 4_566
Li1B N2 2.017(16) 4_566
Li1B C12 2.418(16) 4_566
